data_7222313
loop_
_publ_author_name
'Weil, M.'

_publ_section_title
;
 Dimorphism in mercury(II) iodate(V): preparation and thermal behaviour of
 alpha- and beta-(Hg (I O3)2) and single crystal structure analysis of
 beta-(Hg (I O3)2)
;
_journal_name_full
;
Zeitschrift fuer Naturforschung, Teil B. Anorganische Chemie, Organische 
Chemie (42,1987-)
;
_journal_page_first 627
_journal_page_last 632
_journal_volume 58
_journal_year 2003
_chemical_formula_sum 'Hg I2 O6'
_chemical_name_systematic 'Hg (I O3)2'
_space_group_IT_number 4
_symmetry_space_group_name_Hall 'P 2yb'
_symmetry_space_group_name_H-M 'P 1 21 1'
_cell_angle_alpha 90
_cell_angle_beta 102.89
_cell_angle_gamma 90
_cell_formula_units_Z 2
_cell_length_a 5.7818
_cell_length_b 5.6077
_cell_length_c 8.9849
_cell_volume 283.973
_citation_journal_id_ASTM ZNBSEN
_cod_data_source_file Weil_ZNBSEN_2003_1160.cif
_cod_data_source_block Hg1I2O6
_cod_original_cell_volume 283.9727
_cod_original_formula_sum 'Hg1 I2 O6'
_cod_database_code 7222313

loop_
_symmetry_equiv_pos_as_xyz
x,y,z
-x,y+1/2,-z

loop_
_atom_site_label
_atom_site_type_symbol
_atom_site_fract_x
_atom_site_fract_y
_atom_site_fract_z
_atom_site_occupancy
_atom_site_U_iso_or_equiv
I2 I+5 0.42326 0.22972 0.14913 1 0.0
Hg1 Hg+2 0.06995 0.75175 0.17305 1 0.0
O4 O-2 0.2934 0.0807 0.2937 1 0.0
O6 O-2 0.4744 0.5758 0.3474 1 0.0
O1 O-2 0.0343 0.0622 0.5872 1 0.0
O3 O-2 0.2411 0.4311 0.7421 1 0.0
I1 I+5 0.27243 0.26425 0.57293 1 0.0
O2 O-2 0.1704 0.4231 0.0661 1 0.0
O5 O-2 0.3299 0.0023 0.0043 1 0.0
